data_7210337
loop_
_publ_author_name
'Bia\/lo\'nska, Agata'
'Ciunik, Zbigniew'

_publ_section_title
;
 Spontaneous racemic resolution -- towards control of molecular
 recognition nature
;
_journal_issue 33
_journal_name_full CrystEngComm
_journal_page_first 6448
_journal_paper_doi 10.1039/c3ce40778k
_journal_volume 15
_journal_year 2013
_chemical_absolute_configuration rm
_chemical_formula_moiety
;
C23 H27 N2 O4, C11 H9 N4 O8, 1.2(C H4 O), 1.5(H2 O)
;
_chemical_formula_sum 'C35.19 H43.75 N6 O14.69'
_chemical_formula_weight 785.76
_chemical_name_systematic
;
brucinium N-(3,5-dinitrobenzoyl)-L-asparaginate methanol 1.2-solvate 1.5-hydrate
;
_space_group_crystal_system monoclinic
_space_group_IT_number 5
_space_group_name_Hall 'C 2y'
_space_group_name_H-M_alt 'C 1 2 1'
_symmetry_space_group_name_Hall 'C 2y'
_symmetry_space_group_name_H-M 'C 1 2 1'
_atom_sites_solution_hydrogens mixed
_audit_creation_method SHELXL-2013
_cell_angle_alpha 90
_cell_angle_beta 100.63(3)
_cell_angle_gamma 90
_cell_formula_units_Z 4
_cell_length_a 38.752(5)
_cell_length_b 12.287(3)
_cell_length_c 7.909(2)
_cell_measurement_reflns_used 4253
_cell_measurement_temperature 100(2)
_cell_measurement_theta_max 27.498
_cell_measurement_theta_min 3.062
_cell_volume 3701.2(14)
_computing_cell_refinement
;
CrysAlisPro, Agilent Technologies,
Version 1.171.36.21t (release 14-08-2012 CrysAlis171 .NET)
(compiled Aug 14 2012,18:12:40)
;
_computing_data_collection
;
CrysAlisPro, Agilent Technologies,
Version 1.171.36.21t (release 14-08-2012 CrysAlis171 .NET)
(compiled Aug 14 2012,18:12:40)
;
_computing_data_reduction
;
CrysAlisPro, Agilent Technologies,
Version 1.171.36.21t (release 14-08-2012 CrysAlis171 .NET)
(compiled Aug 14 2012,18:12:40)
;
_computing_structure_refinement 'SHELXL-2013 (Sheldrick, 2013)'
_computing_structure_solution
;
SHELXL-97 (Sheldrick, G. M. (2008). <i>Acta Cryst.</i> <b>A64</b>, 112-122.)
;
_diffrn_ambient_temperature 100(2)
_diffrn_measured_fraction_theta_full 0.998
_diffrn_measured_fraction_theta_max 0.995
_diffrn_measurement_device_type 'Xcalibur, Sapphire2'
_diffrn_measurement_method '\w scan'
_diffrn_radiation_type MoK\a
_diffrn_radiation_wavelength 0.71073
_diffrn_reflns_av_R_equivalents 0.0882
_diffrn_reflns_av_unetI/netI 0.2441
_diffrn_reflns_Laue_measured_fraction_full 0.998
_diffrn_reflns_Laue_measured_fraction_max 0.995
_diffrn_reflns_limit_h_max 49
_diffrn_reflns_limit_h_min -48
_diffrn_reflns_limit_k_max 15
_diffrn_reflns_limit_k_min -15
_diffrn_reflns_limit_l_max 8
_diffrn_reflns_limit_l_min -10
_diffrn_reflns_number 21991
_diffrn_reflns_point_group_measured_fraction_full 0.991
_diffrn_reflns_point_group_measured_fraction_max 0.981
_diffrn_reflns_theta_full 25.242
_diffrn_reflns_theta_max 27.498
_diffrn_reflns_theta_min 3.062
_diffrn_source 'fine-focus sealed tube'
_exptl_absorpt_coefficient_mu 0.111
_exptl_absorpt_correction_type none
_exptl_crystal_colour colorless
_exptl_crystal_density_diffrn 1.410
_exptl_crystal_description plate
_exptl_crystal_F_000 1658
_exptl_crystal_size_max 0.2
_exptl_crystal_size_mid 0.2
_exptl_crystal_size_min 0.1
_refine_diff_density_max 0.324
_refine_diff_density_min -0.398
_refine_diff_density_rms 0.060
_refine_ls_abs_structure_details
;
Flack x determined using 1154 quotients [(I+)-(I-)]/[(I+)+(I-)]
(Parsons and Flack (2004), Acta Cryst. A60, s61).
;
_refine_ls_abs_structure_Flack -1.9(10)
_refine_ls_extinction_method none
_refine_ls_goodness_of_fit_ref 0.873
_refine_ls_hydrogen_treatment constr
_refine_ls_matrix_type full
_refine_ls_number_parameters 644
_refine_ls_number_reflns 8328
_refine_ls_number_restraints 266
_refine_ls_restrained_S_all 0.871
_refine_ls_R_factor_all 0.1778
_refine_ls_R_factor_gt 0.0693
_refine_ls_shift/su_max 0.000
_refine_ls_shift/su_mean 0.000
_refine_ls_structure_factor_coef Fsqd
_refine_ls_weighting_details
;
w=1/[\s^2^(Fo^2^)+(0.0552P)^2^]
where P=(Fo^2^+2Fc^2^)/3
;
_refine_ls_weighting_scheme calc
_refine_ls_wR_factor_gt 0.1202
_refine_ls_wR_factor_ref 0.1457
_reflns_Friedel_coverage 0.883
_reflns_Friedel_fraction_full 0.983
_reflns_Friedel_fraction_max 0.966
_reflns_number_gt 3548
_reflns_number_total 8328
_reflns_threshold_expression 'I > 2\s(I)'
_cod_data_source_file c3ce40778k.txt
_cod_data_source_block bdnbln(2)
_cod_database_code 7210337
_shelx_space_group_comment
;
The symmetry employed for this shelxl refinement is uniquely defined
by the following loop, which should always be used as a source of
symmetry information in preference to the above space-group names.
They are only intended as comments.
;

loop_
_space_group_symop_operation_xyz
'x, y, z'
'-x, y, -z'
'x+1/2, y+1/2, z'
'-x+1/2, y+1/2, -z'

loop_
_atom_site_label
_atom_site_type_symbol
_atom_site_fract_x
_atom_site_fract_y
_atom_site_fract_z
_atom_site_U_iso_or_equiv
_atom_site_adp_type
_atom_site_occupancy
_atom_site_site_symmetry_order
_atom_site_calc_flag
_atom_site_refinement_flags_posn
_atom_site_refinement_flags_adp
_atom_site_refinement_flags_occupancy
_atom_site_disorder_assembly
_atom_site_disorder_group
O1 O 0.30587(13) 0.1515(5) 0.7895(6) 0.0329(13) Uani 1 1 d . . . . .
O2 O 0.17781(13) 0.7325(5) 0.7589(6) 0.0361(14) Uani 1 1 d . . . . .
O3 O 0.23315(12) 0.8491(5) 0.7568(6) 0.0325(14) Uani 1 1 d . . . . .
O4 O 0.19813(13) 0.3335(5) 0.7376(7) 0.0463(16) Uani 1 1 d . . . . .
N1 N 0.25225(15) 0.4038(6) 0.8367(7) 0.0290(16) Uani 1 1 d . . . . .
N2 N 0.36960(15) 0.4966(6) 0.9211(8) 0.0333(16) Uani 1 1 d . . . . .
H24 H 0.3860 0.5598 0.9460 0.040 Uiso 1 1 calc R U . . .
C1 C 0.21081(18) 0.5660(8) 0.8001(8) 0.032(2) Uani 1 1 d . . . . .
H1 H 0.1904 0.5229 0.7982 0.039 Uiso 1 1 calc R U . . .
C2 C 0.2080(2) 0.6780(7) 0.7813(9) 0.0300(19) Uani 1 1 d . . . . .
C3 C 0.23894(19) 0.7404(7) 0.7865(9) 0.033(2) Uani 1 1 d . . . . .
C4 C 0.27132(18) 0.6908(7) 0.8172(8) 0.030(2) Uani 1 1 d . . . . .
H4 H 0.2921 0.7333 0.8259 0.036 Uiso 1 1 calc R U . . .
C5 C 0.27360(17) 0.5788(7) 0.8355(9) 0.028(2) Uani 1 1 d . . . . .
C6 C 0.2432(2) 0.5176(7) 0.8215(9) 0.030(2) Uani 1 1 d . . . . .
C7 C 0.30610(18) 0.5072(6) 0.8855(8) 0.0250(18) Uani 1 1 d . . . . .
C8 C 0.29072(16) 0.3901(6) 0.8497(9) 0.0246(19) Uani 1 1 d . . . . .
H8 H 0.3003 0.3402 0.9469 0.030 Uiso 1 1 calc R U . . .
C9 C 0.2302(2) 0.3239(7) 0.7673(10) 0.036(2) Uani 1 1 d . . . . .
C10 C 0.24768(19) 0.2135(7) 0.7425(9) 0.029(2) Uani 1 1 d . . . . .
H10A H 0.2311 0.1694 0.6597 0.035 Uiso 1 1 calc R U . . .
H10B H 0.2519 0.1743 0.8538 0.035 Uiso 1 1 calc R U . . .
C11 C 0.28311(18) 0.2221(7) 0.6765(9) 0.0260(18) Uani 1 1 d . . . . .
H11 H 0.2799 0.1932 0.5565 0.031 Uiso 1 1 calc R U . . .
C12 C 0.3392(2) 0.1307(7) 0.7345(10) 0.039(2) Uani 1 1 d . . . . .
H12A H 0.3358 0.1343 0.6075 0.047 Uiso 1 1 calc R U . . .
H12B H 0.3475 0.0565 0.7705 0.047 Uiso 1 1 calc R U . . .
C13 C 0.3670(2) 0.2135(7) 0.8123(10) 0.040(2) Uani 1 1 d . . . . .
H13 H 0.3872 0.1912 0.8916 0.048 Uiso 1 1 calc R U . . .
C14 C 0.36239(18) 0.3184(8) 0.7668(9) 0.035(2) Uani 1 1 d . . . . .
C15 C 0.3887(2) 0.4070(7) 0.8507(11) 0.044(2) Uani 1 1 d . . . . .
H15A H 0.4060 0.3742 0.9445 0.053 Uiso 1 1 calc R U . . .
H15B H 0.4015 0.4366 0.7638 0.053 Uiso 1 1 calc R U . . .
C16 C 0.35862(19) 0.4639(7) 1.0882(9) 0.035(2) Uani 1 1 d . . . . .
H16A H 0.3757 0.4905 1.1886 0.043 Uiso 1 1 calc R U . . .
H16B H 0.3566 0.3838 1.0963 0.043 Uiso 1 1 calc R U . . .
C17 C 0.32275(18) 0.5190(7) 1.0785(9) 0.0301(19) Uani 1 1 d . . . . .
H17A H 0.3254 0.5965 1.1128 0.036 Uiso 1 1 calc R U . . .
H17B H 0.3085 0.4814 1.1526 0.036 Uiso 1 1 calc R U . . .
C18 C 0.29512(18) 0.3401(6) 0.6784(9) 0.0269(19) Uani 1 1 d . . . . .
H18 H 0.2778 0.3782 0.5882 0.032 Uiso 1 1 calc R U . . .
C19 C 0.33226(19) 0.3632(7) 0.6335(10) 0.038(2) Uani 1 1 d . . . . .
H19 H 0.3333 0.3301 0.5190 0.046 Uiso 1 1 calc R U . . .
C20 C 0.33511(19) 0.4878(6) 0.6199(9) 0.0267(19) Uani 1 1 d . . . . .
H20A H 0.3565 0.5074 0.5749 0.032 Uiso 1 1 calc R U . . .
H20B H 0.3145 0.5168 0.5399 0.032 Uiso 1 1 calc R U . . .
C21 C 0.33676(17) 0.5356(6) 0.7944(8) 0.0240(18) Uani 1 1 d . . . . .
H21 H 0.3380 0.6166 0.7845 0.029 Uiso 1 1 calc R U . . .
C22 C 0.14654(17) 0.6687(7) 0.7601(9) 0.035(2) Uani 1 1 d . . . . .
H22A H 0.1260 0.7166 0.7420 0.053 Uiso 1 1 calc R U . . .
H22B H 0.1484 0.6318 0.8713 0.053 Uiso 1 1 calc R U . . .
H22C H 0.1440 0.6144 0.6679 0.053 Uiso 1 1 calc R U . . .
C23 C 0.2639(2) 0.9139(7) 0.7537(11) 0.045(2) Uani 1 1 d . . . . .
H23A H 0.2571 0.9902 0.7328 0.068 Uiso 1 1 calc R U . . .
H23B H 0.2757 0.8881 0.6616 0.068 Uiso 1 1 calc R U . . .
H23C H 0.2800 0.9077 0.8645 0.068 Uiso 1 1 calc R U . . .
O5 O 0.48073(13) 0.5294(5) 1.2593(6) 0.0301(13) Uani 1 1 d . . . . .
O6 O 0.42813(13) 0.5990(4) 1.1426(6) 0.0331(14) Uani 1 1 d . . . . .
O7 O 0.40274(12) 0.6585(5) 1.7142(6) 0.0294(12) Uani 1 1 d . U . . .
O8 O 0.40609(13) 0.3563(5) 1.4538(7) 0.0397(15) Uani 1 1 d . . . . .
O9 O 0.40088(19) -0.0151(6) 1.6151(10) 0.079(2) Uani 1 1 d . . . . .
N3 N 0.45850(15) 0.6413(5) 1.8501(7) 0.0287(15) Uani 1 1 d . U . . .
H37A H 0.4518 0.6341 1.9500 0.034 Uiso 1 1 calc R U . . .
H37B H 0.4810 0.6392 1.8445 0.034 Uiso 1 1 calc R U . . .
N4 N 0.45372(14) 0.4619(5) 1.5387(6) 0.0191(14) Uani 1 1 d . . . . .
H47 H 0.4744 0.4683 1.6058 0.023 Uiso 1 1 calc R U . . .
C24 C 0.4497(2) 0.5641(6) 1.2639(9) 0.0244(18) Uani 1 1 d . . . . .
C25 C 0.43824(18) 0.5559(6) 1.4407(8) 0.0210(17) Uani 1 1 d . . . . .
H25 H 0.4121 0.5469 1.4195 0.025 Uiso 1 1 calc R U . . .
C26 C 0.44719(17) 0.6611(6) 1.5418(8) 0.0190(16) Uani 1 1 d . U . . .
H26A H 0.4729 0.6730 1.5623 0.023 Uiso 1 1 calc R U . . .
H26B H 0.4357 0.7233 1.4742 0.023 Uiso 1 1 calc R U . . .
C27 C 0.4350(2) 0.6552(6) 1.7099(9) 0.0225(16) Uani 1 1 d . U . . .
C28 C 0.43707(19) 0.3663(7) 1.5287(9) 0.0252(18) Uani 1 1 d . . . . .
C29 C 0.45578(19) 0.2707(6) 1.6138(9) 0.0271(19) Uani 1 1 d . . . . .
C30 C 0.4374(2) 0.1737(7) 1.6118(10) 0.036(2) Uani 1 1 d . U . . .
H30 H 0.4130 0.1714 1.5643 0.044 Uiso 1 1 calc R U . A 1
C34 C 0.4912(2) 0.2715(7) 1.6954(9) 0.0294(19) Uani 1 1 d . . . . .
H34 H 0.5044 0.3370 1.7056 0.035 Uiso 1 1 calc R U . B 1
O10 O 0.4497(3) -0.1049(7) 1.7246(19) 0.100(4) Uani 0.858(15) 1 d . . P C 1
O11 O 0.5552(5) 0.1006(8) 1.919(3) 0.080(4) Uani 0.858(15) 1 d D U P C 1
O12 O 0.56030(16) 0.2589(6) 1.8283(10) 0.047(3) Uani 0.858(15) 1 d D . P C 1
N5 N 0.4334(4) -0.0237(10) 1.6694(17) 0.065(4) Uani 0.858(15) 1 d . U P C 1
N6 N 0.5433(2) 0.1794(7) 1.8421(12) 0.032(2) Uani 0.858(15) 1 d D U P C 1
C31 C 0.4547(4) 0.0798(10) 1.6797(16) 0.033(3) Uani 0.858(15) 1 d . U P C 1
C32 C 0.4884(5) 0.0788(15) 1.7535(15) 0.035(3) Uani 0.858(15) 1 d . U P C 1
H32 H 0.4997 0.0138 1.7996 0.042 Uiso 0.858(15) 1 calc R U P C 1
C33 C 0.5062(2) 0.1752(11) 1.7603(12) 0.021(3) Uani 0.858(15) 1 d D U P C 1
O101 O 0.4449(13) -0.089(4) 1.838(6) 0.040(15) Uani 0.142(15) 1 d . U P C 2
O111 O 0.557(3) 0.100(3) 1.948(16) 0.069(8) Uani 0.142(15) 1 d D U P C 2
O121 O 0.5520(11) 0.269(3) 1.971(7) 0.062(18) Uani 0.142(15) 1 d D U P C 2
N51 N 0.426(2) -0.010(7) 1.754(11) 0.067(9) Uani 0.142(15) 1 d . U P C 2
N61 N 0.5409(13) 0.182(4) 1.917(7) 0.035(8) Uani 0.142(15) 1 d D U P C 2
C311 C 0.449(2) 0.100(7) 1.728(10) 0.027(8) Uani 0.142(15) 1 d . U P C 2
C321 C 0.486(3) 0.083(11) 1.806(11) 0.032(9) Uani 0.142(15) 1 d . U P C 2
H321 H 0.4967 0.0144 1.8415 0.039 Uiso 0.142(15) 1 calc R U P C 2
C331 C 0.5049(13) 0.186(8) 1.820(8) 0.022(8) Uani 0.142(15) 1 d D U P C 2
O1W O 0.5000 0.4032(12) 2.0000 0.160(6) Uani 1 2 d S TU P . .
H11W H 0.4938 0.4421 2.0830 0.240 Uiso 1 1 d R U . . .
O100 O 0.3910(5) 0.8631(17) 1.172(2) 0.062(4) Uani 0.357(13) 1 d D U P D 1
H100 H 0.3844 0.8278 1.2507 0.094 Uiso 0.357(13) 1 calc R U P D 1
C100 C 0.3672(7) 0.839(2) 1.004(3) 0.048(5) Uani 0.357(13) 1 d D U P D 1
H10H H 0.3682 0.7611 0.9781 0.073 Uiso 0.357(13) 1 calc R U P D 1
H10F H 0.3748 0.8811 0.9117 0.073 Uiso 0.357(13) 1 calc R U P D 1
H10G H 0.3431 0.8591 1.0112 0.073 Uiso 0.357(13) 1 calc R U P D 1
O110 O 0.3563(4) 0.8097(12) 0.885(2) 0.048(4) Uani 0.356(9) 1 d D U P E 2
H110 H 0.3738 0.7788 0.8576 0.072 Uiso 0.356(9) 1 calc R U P E 2
C110 C 0.3685(8) 0.8915(18) 1.024(3) 0.052(5) Uani 0.356(9) 1 d D U P E 2
H11A H 0.3747 0.9594 0.9714 0.078 Uiso 0.356(9) 1 calc R U P E 2
H11B H 0.3892 0.8632 1.1016 0.078 Uiso 0.356(9) 1 calc R U P E 2
H11C H 0.3497 0.9055 1.0883 0.078 Uiso 0.356(9) 1 calc R U P E 2
O120 O 0.4052(6) 0.8848(18) 1.243(2) 0.050(5) Uani 0.289(11) 1 d D U P F 3
H120 H 0.3948 0.8411 1.2981 0.075 Uiso 0.289(11) 1 calc R U P F 3
C120 C 0.3974(9) 0.857(3) 1.056(3) 0.051(4) Uani 0.289(11) 1 d D U P F 3
H12K H 0.3750 0.8897 1.0021 0.076 Uiso 0.289(11) 1 calc R U P F 3
H12I H 0.3958 0.7773 1.0424 0.076 Uiso 0.289(11) 1 calc R U P F 3
H12J H 0.4162 0.8843 1.0000 0.076 Uiso 0.289(11) 1 calc R U P F 3
O2W O 0.3364(2) 0.7518(10) 0.5693(13) 0.088(5) Uani 0.616(11) 1 d . . P G 1
H21W H 0.3427 0.8018 0.5012 0.132 Uiso 0.616(11) 1 d R U P G 1
H22W H 0.3569 0.7235 0.6141 0.132 Uiso 0.616(11) 1 d R U P G 1
O21W O 0.3636(3) 0.7155(11) 0.3903(16) 0.045(5) Uani 0.384(11) 1 d . U P G 2
H23W H 0.3406 0.7206 0.3753 0.067 Uiso 0.384(11) 1 d R U P G 2
H24W H 0.3759 0.6973 0.4910 0.067 Uiso 0.384(11) 1 d R U P G 2
O300 O 0.5331(8) -0.039(3) 1.591(4) 0.069(12) Uani 0.187(11) 1 d D U P H 2
H300 H 0.5379 -0.0650 1.4996 0.104 Uiso 0.187(11) 1 calc R U P H 2
C300 C 0.5184(12) -0.127(3) 1.688(5) 0.059(13) Uani 0.187(11) 1 d D U P H 2
H30A H 0.5230 -0.1979 1.6413 0.088 Uiso 0.187(11) 1 calc R U P H 2
H30B H 0.4930 -0.1164 1.6776 0.088 Uiso 0.187(11) 1 calc R U P H 2
H30C H 0.5295 -0.1232 1.8099 0.088 Uiso 0.187(11) 1 calc R U P H 2

loop_
_atom_site_aniso_label
_atom_site_aniso_U_11
_atom_site_aniso_U_22
_atom_site_aniso_U_33
_atom_site_aniso_U_23
_atom_site_aniso_U_13
_atom_site_aniso_U_12
O1 0.022(3) 0.043(3) 0.033(3) -0.002(3) 0.005(2) -0.015(3)
O2 0.014(3) 0.053(4) 0.041(3) 0.013(3) 0.004(3) 0.001(3)
O3 0.025(3) 0.039(4) 0.033(3) 0.001(3) 0.004(3) -0.009(3)
O4 0.015(3) 0.051(4) 0.070(4) 0.016(3) 0.000(3) -0.002(3)
N1 0.010(4) 0.046(5) 0.032(4) 0.003(3) 0.005(3) -0.008(3)
N2 0.021(4) 0.030(4) 0.049(4) -0.014(3) 0.010(3) -0.007(3)
C1 0.008(4) 0.074(7) 0.017(4) 0.007(4) 0.003(3) -0.004(4)
C2 0.020(5) 0.038(5) 0.034(5) 0.008(4) 0.008(4) -0.006(4)
C3 0.021(5) 0.053(6) 0.024(4) -0.004(4) 0.004(4) -0.004(5)
C4 0.011(4) 0.054(7) 0.022(4) -0.001(4) -0.003(3) -0.007(4)
C5 0.008(4) 0.053(6) 0.024(4) -0.004(4) 0.001(3) 0.014(4)
C6 0.020(5) 0.044(6) 0.027(4) -0.009(4) 0.010(4) -0.013(4)
C7 0.022(5) 0.034(5) 0.022(4) -0.002(4) 0.011(3) 0.000(4)
C8 0.005(4) 0.045(6) 0.023(4) -0.006(4) 0.000(3) -0.004(4)
C9 0.028(5) 0.049(6) 0.033(5) 0.014(4) 0.010(4) -0.009(5)
C10 0.020(4) 0.048(6) 0.019(4) -0.003(4) -0.001(3) -0.023(4)
C11 0.022(4) 0.034(5) 0.021(4) -0.006(4) 0.000(3) -0.011(4)
C12 0.039(5) 0.037(5) 0.043(5) 0.001(4) 0.012(4) -0.008(4)
C13 0.037(6) 0.041(6) 0.044(6) -0.003(5) 0.015(4) -0.011(4)
C14 0.016(4) 0.062(7) 0.027(5) -0.015(4) 0.007(4) -0.017(4)
C15 0.028(5) 0.053(6) 0.057(6) -0.031(5) 0.023(4) -0.010(5)
C16 0.034(5) 0.051(6) 0.023(4) -0.018(4) 0.009(4) -0.006(5)
C17 0.017(4) 0.037(5) 0.039(5) -0.008(4) 0.012(4) -0.003(4)
C18 0.024(4) 0.038(5) 0.019(4) -0.003(4) 0.004(3) -0.010(4)
C19 0.033(5) 0.048(6) 0.037(5) -0.002(4) 0.016(4) -0.013(4)
C20 0.025(5) 0.028(5) 0.030(5) -0.001(4) 0.014(4) -0.009(4)
C21 0.019(4) 0.023(4) 0.030(4) 0.006(4) 0.005(4) -0.010(3)
C22 0.013(4) 0.054(6) 0.038(5) 0.006(4) -0.001(4) -0.006(4)
C23 0.030(5) 0.039(5) 0.070(7) -0.009(5) 0.019(5) -0.014(4)
O5 0.021(3) 0.034(3) 0.035(3) -0.003(3) 0.008(3) 0.003(3)
O6 0.026(3) 0.044(4) 0.029(3) 0.011(3) 0.005(3) 0.008(3)
O7 0.022(3) 0.038(3) 0.030(3) 0.007(2) 0.008(2) 0.004(3)
O8 0.032(3) 0.031(3) 0.050(4) 0.004(3) -0.008(3) -0.006(3)
O9 0.057(5) 0.050(5) 0.112(6) 0.008(4) -0.028(4) -0.029(4)
N3 0.026(4) 0.036(4) 0.026(3) 0.006(3) 0.012(3) -0.003(3)
N4 0.012(3) 0.024(4) 0.017(3) 0.001(3) -0.008(2) 0.004(3)
C24 0.029(5) 0.023(4) 0.021(4) -0.001(4) 0.003(4) -0.004(4)
C25 0.020(4) 0.027(5) 0.014(4) 0.007(3) -0.003(3) 0.003(4)
C26 0.020(4) 0.012(4) 0.025(4) 0.009(3) 0.005(3) 0.003(3)
C27 0.029(4) 0.009(4) 0.027(4) 0.003(3) 0.000(3) 0.003(3)
C28 0.018(4) 0.022(5) 0.032(5) -0.005(4) -0.004(4) -0.005(4)
C29 0.023(5) 0.025(5) 0.033(5) 0.006(4) 0.002(4) -0.013(4)
C30 0.029(5) 0.041(5) 0.037(5) -0.011(4) 0.001(4) 0.000(4)
C34 0.033(5) 0.022(5) 0.034(5) -0.001(4) 0.010(4) -0.009(4)
O10 0.120(9) 0.015(5) 0.153(12) 0.022(6) -0.010(8) 0.006(5)
O11 0.068(6) 0.046(5) 0.106(10) 0.015(5) -0.035(6) 0.008(4)
O12 0.017(4) 0.045(5) 0.074(7) 0.024(4) -0.001(4) -0.002(3)
N5 0.076(8) 0.035(6) 0.081(9) 0.004(7) 0.005(7) -0.020(6)
N6 0.036(5) 0.038(5) 0.020(6) 0.014(4) 0.006(4) 0.010(5)
C31 0.041(6) 0.013(5) 0.043(7) 0.004(5) 0.001(5) -0.011(5)
C32 0.049(6) 0.020(5) 0.036(8) 0.015(7) 0.009(7) 0.015(5)
C33 0.023(5) 0.033(6) 0.006(6) 0.000(6) 0.000(4) 0.004(4)
O101 0.051(19) 0.034(18) 0.039(18) 0.012(13) 0.020(13) -0.003(12)
O111 0.063(11) 0.053(11) 0.082(13) 0.013(10) -0.011(10) 0.005(10)
O121 0.06(2) 0.06(2) 0.07(2) -0.004(13) 0.015(13) -0.006(13)
N51 0.072(12) 0.053(12) 0.073(14) 0.002(11) 0.008(11) -0.011(10)
N61 0.036(11) 0.039(11) 0.031(13) 0.006(10) 0.012(10) 0.007(10)
C311 0.030(12) 0.018(12) 0.033(13) 0.005(10) 0.004(10) -0.012(10)
C321 0.039(12) 0.023(11) 0.035(13) 0.008(11) 0.007(11) 0.012(10)
C331 0.022(11) 0.028(12) 0.016(13) -0.001(11) 0.003(10) 0.001(10)
O1W 0.210(11) 0.133(10) 0.149(10) 0.000 0.062(9) 0.000
O100 0.061(7) 0.063(7) 0.059(8) 0.004(7) 0.000(6) -0.001(6)
C100 0.049(7) 0.055(8) 0.043(7) 0.000(7) 0.014(7) -0.010(7)
O110 0.038(7) 0.060(7) 0.051(7) -0.004(6) 0.018(6) -0.014(6)
C110 0.052(7) 0.058(8) 0.049(7) 0.005(7) 0.020(7) -0.003(7)
O120 0.052(9) 0.049(8) 0.043(8) 0.001(7) -0.007(7) -0.015(7)
C120 0.051(7) 0.056(7) 0.048(7) 0.006(7) 0.016(7) -0.007(7)
O2W 0.055(8) 0.117(11) 0.097(9) 0.076(8) 0.027(7) 0.021(7)
O21W 0.031(8) 0.062(9) 0.038(8) 0.023(7) -0.005(6) 0.013(7)
O300 0.073(15) 0.067(15) 0.069(15) -0.013(10) 0.019(10) 0.014(10)
C300 0.058(16) 0.063(16) 0.061(16) -0.016(11) 0.022(11) 0.005(11)

loop_
_atom_type_symbol
_atom_type_description
_atom_type_scat_dispersion_real
_atom_type_scat_dispersion_imag
_atom_type_scat_source
C C 0.0033 0.0016 'International Tables Vol C Tables 4.2.6.8 and 6.1.1.4'
N N 0.0061 0.0033 'International Tables Vol C Tables 4.2.6.8 and 6.1.1.4'
O O 0.0106 0.0060 'International Tables Vol C Tables 4.2.6.8 and 6.1.1.4'
H H 0.0000 0.0000 'International Tables Vol C Tables 4.2.6.8 and 6.1.1.4'

loop_
_geom_angle_atom_site_label_1
_geom_angle_atom_site_label_2
_geom_angle_atom_site_label_3
_geom_angle
C11 O1 C12 113.5(5)
C2 O2 C22 116.3(6)
C3 O3 C23 115.7(6)
C9 N1 C6 123.2(6)
C9 N1 C8 119.7(6)
C6 N1 C8 110.0(6)
C15 N2 C16 111.6(6)
C15 N2 C21 113.1(6)
C16 N2 C21 108.6(5)
C15 N2 H24 107.8
C16 N2 H24 107.8
C21 N2 H24 107.8
C6 C1 C2 119.7(7)
C6 C1 H1 120.2
C2 C1 H1 120.2
O2 C2 C1 124.3(7)
O2 C2 C3 116.7(7)
C1 C2 C3 119.0(7)
O3 C3 C4 125.4(7)
O3 C3 C2 114.3(7)
C4 C3 C2 120.3(8)
C3 C4 C5 119.8(7)
C3 C4 H4 120.1
C5 C4 H4 120.1
C6 C5 C4 119.6(7)
C6 C5 C7 110.9(7)
C4 C5 C7 129.3(7)
C1 C6 C5 121.4(8)
C1 C6 N1 129.3(7)
C5 C6 N1 109.3(7)
C5 C7 C21 114.8(6)
C5 C7 C17 112.0(5)
C21 C7 C17 102.9(5)
C5 C7 C8 102.4(6)
C21 C7 C8 115.2(5)
C17 C7 C8 109.8(6)
N1 C8 C18 105.0(5)
N1 C8 C7 104.6(6)
C18 C8 C7 115.4(6)
N1 C8 H8 110.5
C18 C8 H8 110.5
C7 C8 H8 110.5
O4 C9 N1 123.3(8)
O4 C9 C10 120.8(7)
N1 C9 C10 115.6(7)
C9 C10 C11 114.6(6)
C9 C10 H10A 108.6
C11 C10 H10A 108.6
C9 C10 H10B 108.6
C11 C10 H10B 108.6
H10A C10 H10B 107.6
O1 C11 C18 114.9(6)
O1 C11 C10 103.3(5)
C18 C11 C10 110.3(6)
O1 C11 H11 109.4
C18 C11 H11 109.4
C10 C11 H11 109.4
O1 C12 C13 111.1(6)
O1 C12 H12A 109.4
C13 C12 H12A 109.4
O1 C12 H12B 109.4
C13 C12 H12B 109.4
H12A C12 H12B 108.0
C14 C13 C12 118.9(8)
C14 C13 H13 120.5
C12 C13 H13 120.5
C13 C14 C19 125.4(7)
C13 C14 C15 120.9(8)
C19 C14 C15 113.6(7)
N2 C15 C14 110.3(6)
N2 C15 H15A 109.6
C14 C15 H15A 109.6
N2 C15 H15B 109.6
C14 C15 H15B 109.6
H15A C15 H15B 108.1
N2 C16 C17 103.7(6)
N2 C16 H16A 111.0
C17 C16 H16A 111.0
N2 C16 H16B 111.0
C17 C16 H16B 111.0
H16A C16 H16B 109.0
C16 C17 C7 102.5(5)
C16 C17 H17A 111.3
C7 C17 H17A 111.3
C16 C17 H17B 111.3
C7 C17 H17B 111.3
H17A C17 H17B 109.2
C11 C18 C8 107.9(6)
C11 C18 C19 117.4(6)
C8 C18 C19 112.7(6)
C11 C18 H18 106.0
C8 C18 H18 106.0
C19 C18 H18 106.0
C14 C19 C20 110.6(7)
C14 C19 C18 113.3(6)
C20 C19 C18 106.0(6)
C14 C19 H19 109.0
C20 C19 H19 109.0
C18 C19 H19 109.0
C21 C20 C19 108.6(6)
C21 C20 H20A 110.0
C19 C20 H20A 110.0
C21 C20 H20B 110.0
C19 C20 H20B 110.0
H20A C20 H20B 108.4
C20 C21 C7 116.0(6)
C20 C21 N2 111.6(6)
C7 C21 N2 103.9(5)
C20 C21 H21 108.3
C7 C21 H21 108.3
N2 C21 H21 108.3
O2 C22 H22A 109.5
O2 C22 H22B 109.5
H22A C22 H22B 109.5
O2 C22 H22C 109.5
H22A C22 H22C 109.5
H22B C22 H22C 109.5
O3 C23 H23A 109.5
O3 C23 H23B 109.5
H23A C23 H23B 109.5
O3 C23 H23C 109.5
H23A C23 H23C 109.5
H23B C23 H23C 109.5
C27 N3 H37A 120.0
C27 N3 H37B 120.0
H37A N3 H37B 120.0
C28 N4 C25 121.2(6)
C28 N4 H47 119.4
C25 N4 H47 119.4
O6 C24 O5 126.9(7)
O6 C24 C25 117.5(7)
O5 C24 C25 115.6(6)
N4 C25 C26 111.2(5)
N4 C25 C24 112.0(6)
C26 C25 C24 110.1(5)
N4 C25 H25 107.8
C26 C25 H25 107.8
C24 C25 H25 107.8
C27 C26 C25 110.3(5)
C27 C26 H26A 109.6
C25 C26 H26A 109.6
C27 C26 H26B 109.6
C25 C26 H26B 109.6
H26A C26 H26B 108.1
O7 C27 N3 121.4(6)
O7 C27 C26 120.1(6)
N3 C27 C26 118.5(6)
O8 C28 N4 121.9(7)
O8 C28 C29 119.2(7)
N4 C28 C29 118.8(6)
C30 C29 C34 117.9(7)
C30 C29 C28 118.0(7)
C34 C29 C28 124.1(7)
C311 C30 C29 118(4)
C29 C30 C31 119.8(9)
C29 C30 H30 120.1
C31 C30 H30 120.1
C33 C34 C29 118.4(8)
C29 C34 C331 120(3)
C33 C34 H34 120.8
C29 C34 H34 120.8
O10 N5 O9 127.8(11)
O10 N5 C31 115.3(12)
O9 N5 C31 116.8(11)
O11 N6 O12 122.7(9)
O11 N6 C33 117.1(11)
O12 N6 C33 120.2(9)
C32 C31 C30 122.8(13)
C32 C31 N5 119.9(14)
C30 C31 N5 117.2(12)
C31 C32 C33 117.2(15)
C31 C32 H32 121.4
C33 C32 H32 121.4
C32 C33 C34 123.8(11)
C32 C33 N6 119.6(12)
C34 C33 N6 116.6(10)
O101 N51 O9 129(7)
O101 N51 C311 115(7)
O9 N51 C311 106(6)
O111 N61 O121 123.0(14)
O111 N61 C331 123(6)
O121 N61 C331 114(6)
C30 C311 C321 126(8)
C30 C311 N51 122(7)
C321 C311 N51 110(8)
C331 C321 C311 110(9)
C331 C321 H321 125.2
C311 C321 H321 125.2
C321 C331 N61 115(8)
C321 C331 C34 118(6)
N61 C331 C34 124(6)
C100 O100 H100 109.5
O100 C100 H10H 109.5
O100 C100 H10F 109.5
H10H C100 H10F 109.5
O100 C100 H10G 109.5
H10H C100 H10G 109.5
H10F C100 H10G 109.5
C110 O110 H110 109.5
O110 C110 H11A 109.5
O110 C110 H11B 109.5
H11A C110 H11B 109.5
O110 C110 H11C 109.5
H11A C110 H11C 109.5
H11B C110 H11C 109.5
C120 O120 H120 109.5
O120 C120 H12K 109.5
O120 C120 H12I 109.5
H12K C120 H12I 109.5
O120 C120 H12J 109.5
H12K C120 H12J 109.5
H12I C120 H12J 109.5
H21W O2W H22W 101.1
H23W O21W H24W 120.6
C300 O300 H300 109.5
O300 C300 H30A 109.5
O300 C300 H30B 109.5
H30A C300 H30B 109.5
O300 C300 H30C 109.5
H30A C300 H30C 109.5
H30B C300 H30C 109.5

loop_
_geom_bond_atom_site_label_1
_geom_bond_atom_site_label_2
_geom_bond_distance
O1 C11 1.428(8)
O1 C12 1.460(8)
O2 C2 1.332(8)
O2 C22 1.445(8)
O3 C3 1.367(9)
O3 C23 1.439(8)
O4 C9 1.229(8)
N1 C9 1.350(9)
N1 C6 1.441(9)
N1 C8 1.485(8)
N2 C15 1.491(9)
N2 C16 1.515(9)
N2 C21 1.544(8)
N2 H24 1.0000
C1 C6 1.372(10)
C1 C2 1.387(10)
C1 H1 0.9500
C2 C3 1.417(10)
C3 C4 1.375(10)
C4 C5 1.385(10)
C4 H4 0.9500
C5 C6 1.383(10)
C5 C7 1.527(9)
C7 C21 1.539(9)
C7 C17 1.551(9)
C7 C8 1.564(10)
C8 C18 1.525(9)
C8 H8 1.0000
C9 C10 1.543(11)
C10 C11 1.560(9)
C10 H10A 0.9900
C10 H10B 0.9900
C11 C18 1.522(10)
C11 H11 1.0000
C12 C13 1.526(10)
C12 H12A 0.9900
C12 H12B 0.9900
C13 C14 1.340(10)
C13 H13 0.9500
C14 C19 1.524(10)
C14 C15 1.554(10)
C15 H15A 0.9900
C15 H15B 0.9900
C16 C17 1.536(9)
C16 H16A 0.9900
C16 H16B 0.9900
C17 H17A 0.9900
C17 H17B 0.9900
C18 C19 1.571(9)
C18 H18 1.0000
C19 C20 1.541(10)
C19 H19 1.0000
C20 C21 1.491(9)
C20 H20A 0.9900
C20 H20B 0.9900
C21 H21 1.0000
C22 H22A 0.9800
C22 H22B 0.9800
C22 H22C 0.9800
C23 H23A 0.9800
C23 H23B 0.9800
C23 H23C 0.9800
O5 C24 1.283(8)
O6 C24 1.228(8)
O7 C27 1.258(8)
O8 C28 1.243(8)
O9 N5 1.258(13)
O9 N51 1.34(9)
N3 C27 1.309(8)
N3 H37A 0.8800
N3 H37B 0.8800
N4 C28 1.336(8)
N4 C25 1.456(8)
N4 H47 0.8800
C24 C25 1.546(9)
C25 C26 1.526(9)
C25 H25 1.0000
C26 C27 1.492(9)
C26 H26A 0.9900
C26 H26B 0.9900
C28 C29 1.476(10)
C29 C30 1.388(10)
C29 C34 1.404(9)
C30 C311 1.31(9)
C30 C31 1.392(15)
C30 H30 0.9500
C34 C33 1.375(14)
C34 C331 1.47(8)
C34 H34 0.9500
O10 N5 1.218(13)
O11 N6 1.193(8)
O12 N6 1.195(7)
N5 C31 1.510(17)
N6 C33 1.465(10)
C31 C32 1.33(2)
C32 C33 1.37(2)
C32 H32 0.9500
O101 N51 1.32(9)
O111 N61 1.193(9)
O121 N61 1.193(9)
N51 C311 1.65(12)
N61 C331 1.465(12)
C311 C321 1.47(14)
C321 C331 1.45(15)
C321 H321 0.9500
O1W H11W 0.8801
O100 C100 1.501(6)
O100 H100 0.8400
C100 H10H 0.9800
C100 H10F 0.9800
C100 H10G 0.9800
O110 C110 1.496(5)
O110 H110 0.8400
C110 H11A 0.9800
C110 H11B 0.9800
C110 H11C 0.9800
O120 C120 1.499(6)
O120 H120 0.8400
C120 H12K 0.9800
C120 H12I 0.9800
C120 H12J 0.9800
O2W H21W 0.8800
O2W H22W 0.8804
O21W H23W 0.8798
O21W H24W 0.8801
O300 C300 1.500(7)
O300 H300 0.8400
C300 H30A 0.9800
C300 H30B 0.9800
C300 H30C 0.9800

loop_
_geom_hbond_atom_site_label_D
_geom_hbond_atom_site_label_H
_geom_hbond_atom_site_label_A
_geom_hbond_distance_DH
_geom_hbond_distance_HA
_geom_hbond_distance_DA
_geom_hbond_angle_DHA
_geom_hbond_site_symmetry_A
N2 H24 O6 1.00 2.09 2.886(8) 134.9 .
N3 H37A O6 0.88 1.97 2.830(7) 167.0 1_556
N3 H37B O5 0.88 2.27 2.990(7) 139.0 2_658
N4 H47 O5 0.88 2.01 2.863(7) 163.0 2_658
O1W H11W O5 0.88 1.90 2.780(9) 178.5 1_556
O110 H110 O7 0.84 2.28 3.070(16) 156.6 1_554
O2W H21W O4 0.88 2.26 2.738(11) 113.7 4_556
O2W H22W O7 0.88 1.97 2.854(11) 179.4 1_554
O21W H23W O4 0.88 2.12 2.819(13) 136.4 4_556
O21W H24W O7 0.88 1.93 2.815(13) 179.2 1_554

loop_
_geom_torsion_atom_site_label_1
_geom_torsion_atom_site_label_2
_geom_torsion_atom_site_label_3
_geom_torsion_atom_site_label_4
_geom_torsion
C22 O2 C2 C1 1.9(10)
C22 O2 C2 C3 -177.8(6)
C6 C1 C2 O2 179.6(6)
C6 C1 C2 C3 -0.7(11)
C23 O3 C3 C4 1.8(10)
C23 O3 C3 C2 -177.4(6)
O2 C2 C3 O3 -3.9(9)
C1 C2 C3 O3 176.4(6)
O2 C2 C3 C4 177.0(6)
C1 C2 C3 C4 -2.8(11)
O3 C3 C4 C5 -176.2(6)
C2 C3 C4 C5 2.9(11)
C3 C4 C5 C6 0.4(11)
C3 C4 C5 C7 -173.9(6)
C2 C1 C6 C5 4.0(11)
C2 C1 C6 N1 -177.3(7)
C4 C5 C6 C1 -3.9(11)
C7 C5 C6 C1 171.4(6)
C4 C5 C6 N1 177.2(6)
C7 C5 C6 N1 -7.5(8)
C9 N1 C6 C1 27.0(11)
C8 N1 C6 C1 177.3(7)
C9 N1 C6 C5 -154.2(6)
C8 N1 C6 C5 -4.0(8)
C6 C5 C7 C21 140.6(6)
C4 C5 C7 C21 -44.7(10)
C6 C5 C7 C17 -102.6(7)
C4 C5 C7 C17 72.1(9)
C6 C5 C7 C8 15.0(7)
C4 C5 C7 C8 -170.3(7)
C9 N1 C8 C18 42.6(8)
C6 N1 C8 C18 -108.8(6)
C9 N1 C8 C7 164.6(6)
C6 N1 C8 C7 13.1(7)
C5 C7 C8 N1 -16.3(6)
C21 C7 C8 N1 -141.6(6)
C17 C7 C8 N1 102.8(6)
C5 C7 C8 C18 98.6(6)
C21 C7 C8 C18 -26.7(9)
C17 C7 C8 C18 -142.3(6)
C6 N1 C9 O4 -25.4(11)
C8 N1 C9 O4 -173.0(6)
C6 N1 C9 C10 160.3(6)
C8 N1 C9 C10 12.8(9)
O4 C9 C10 C11 145.0(7)
N1 C9 C10 C11 -40.6(9)
C12 O1 C11 C18 -70.1(7)
C12 O1 C11 C10 169.7(5)
C9 C10 C11 O1 132.1(6)
C9 C10 C11 C18 8.9(8)
C11 O1 C12 C13 90.7(7)
O1 C12 C13 C14 -65.1(9)
C12 C13 C14 C19 -3.7(12)
C12 C13 C14 C15 176.1(6)
C16 N2 C15 C14 76.2(8)
C21 N2 C15 C14 -46.6(8)
C13 C14 C15 N2 -126.8(8)
C19 C14 C15 N2 53.1(9)
C15 N2 C16 C17 -143.6(6)
C21 N2 C16 C17 -18.2(7)
N2 C16 C17 C7 37.5(7)
C5 C7 C17 C16 -166.9(6)
C21 C7 C17 C16 -43.1(7)
C8 C7 C17 C16 80.0(7)
O1 C11 C18 C8 -70.8(7)
C10 C11 C18 C8 45.4(7)
O1 C11 C18 C19 57.8(8)
C10 C11 C18 C19 174.1(6)
N1 C8 C18 C11 -72.7(7)
C7 C8 C18 C11 172.7(6)
N1 C8 C18 C19 156.0(6)
C7 C8 C18 C19 41.3(8)
C13 C14 C19 C20 178.2(7)
C15 C14 C19 C20 -1.7(9)
C13 C14 C19 C18 59.4(11)
C15 C14 C19 C18 -120.5(7)
C11 C18 C19 C14 -66.5(9)
C8 C18 C19 C14 59.9(9)
C11 C18 C19 C20 172.1(6)
C8 C18 C19 C20 -61.5(8)
C14 C19 C20 C21 -55.2(8)
C18 C19 C20 C21 68.0(7)
C19 C20 C21 C7 -56.6(8)
C19 C20 C21 N2 62.3(7)
C5 C7 C21 C20 -83.7(8)
C17 C7 C21 C20 154.4(6)
C8 C7 C21 C20 34.9(9)
C5 C7 C21 N2 153.4(6)
C17 C7 C21 N2 31.4(7)
C8 C7 C21 N2 -88.0(7)
C15 N2 C21 C20 -9.8(8)
C16 N2 C21 C20 -134.2(6)
C15 N2 C21 C7 116.0(6)
C16 N2 C21 C7 -8.4(7)
C28 N4 C25 C26 144.6(6)
C28 N4 C25 C24 -91.9(7)
O6 C24 C25 N4 145.0(6)
O5 C24 C25 N4 -32.5(8)
O6 C24 C25 C26 -90.8(7)
O5 C24 C25 C26 91.7(7)
N4 C25 C26 C27 -57.4(7)
C24 C25 C26 C27 178.0(6)
C25 C26 C27 O7 -71.1(8)
C25 C26 C27 N3 105.7(7)
C25 N4 C28 O8 -9.3(10)
C25 N4 C28 C29 172.6(6)
O8 C28 C29 C30 -2.3(11)
N4 C28 C29 C30 175.8(7)
O8 C28 C29 C34 177.1(7)
N4 C28 C29 C34 -4.8(11)
C34 C29 C30 C311 22(4)
C28 C29 C30 C311 -159(4)
C34 C29 C30 C31 -4.0(12)
C28 C29 C30 C31 175.4(8)
C30 C29 C34 C33 3.6(10)
C28 C29 C34 C33 -175.9(7)
C30 C29 C34 C331 -19(3)
C28 C29 C34 C331 161(3)
N51 O9 N5 O10 89(7)
N51 O9 N5 C31 -86(7)
C311 C30 C31 C32 -89(12)
C29 C30 C31 C32 2.5(15)
C311 C30 C31 N5 90(12)
C29 C30 C31 N5 -178.4(8)
O10 N5 C31 C32 -3.4(17)
O9 N5 C31 C32 172.6(11)
O10 N5 C31 C30 177.5(11)
O9 N5 C31 C30 -6.5(15)
C30 C31 C32 C33 -0.3(16)
N5 C31 C32 C33 -179.4(9)
C31 C32 C33 C34 -0.1(15)
C31 C32 C33 N6 179.2(9)
C29 C34 C33 C32 -1.5(13)
C331 C34 C33 C32 100(8)
C29 C34 C33 N6 179.1(6)
C331 C34 C33 N6 -80(8)
O11 N6 C33 C32 -9.5(19)
O12 N6 C33 C32 169.7(9)
O11 N6 C33 C34 169.9(16)
O12 N6 C33 C34 -10.9(12)
N5 O9 N51 O101 -72(8)
N5 O9 N51 C311 70(6)
C29 C30 C311 C321 -31(8)
C31 C30 C311 C321 70(11)
C29 C30 C311 N51 171(4)
C31 C30 C311 N51 -88(12)
O101 N51 C311 C30 161(6)
O9 N51 C311 C30 14(8)
O101 N51 C311 C321 1(8)
O9 N51 C311 C321 -147(6)
C30 C311 C321 C331 33(10)
N51 C311 C321 C331 -167(6)
C311 C321 C331 N61 172(5)
C311 C321 C331 C34 -27(8)
O111 N61 C331 C321 17(7)
O121 N61 C331 C321 -159(6)
O111 N61 C331 C34 -143(8)
O121 N61 C331 C34 42(7)
C33 C34 C331 C321 -66(9)
C29 C34 C331 C321 24(7)
C33 C34 C331 N61 93(9)
C29 C34 C331 N61 -177(4)
